data_2239796
loop_
_publ_author_name
'Weil, Matthias'
'Bonneau, Barbara'

_publ_section_title
;
 Crystal structures of Na~2~SeO~4~&#x00B7;1.5H~2~O and
 Na~2~SeO~4~&#x00B7;10H~2~O
;
_journal_coeditor_code HB0010
_journal_issue 8
_journal_name_full 'Acta Crystallographica Section E'
_journal_page_first 54
_journal_page_last 57
_journal_paper_doi 10.1107/S1600536814011799
_journal_volume 70
_journal_year 2014
_chemical_formula_iupac 'Na2 Se O4, 1.5H2 O'
_chemical_formula_structural 'Na2 Se O4, 1.5(H2 O)'
_chemical_formula_sum 'H3 Na2 O5.5 Se'
_chemical_formula_weight 215.96
_chemical_name_common 'sodium selenate sesquihydrate'
_chemical_name_systematic
;
Sodium selenate sesquihydrate
;
_space_group_IT_number 43
_symmetry_cell_setting orthorhombic
_symmetry_space_group_name_Hall 'F -2d 2'
_symmetry_space_group_name_H-M 'F 2 d d'
_atom_sites_solution_hydrogens geom
_atom_sites_solution_primary direct
_atom_sites_solution_secondary difmap
_audit_creation_method SHELXL-97
_cell_angle_alpha 90.00
_cell_angle_beta 90.00
_cell_angle_gamma 90.00
_cell_formula_units_Z 16
_cell_length_a 6.7533(8)
_cell_length_b 8.6299(10)
_cell_length_c 35.206(4)
_cell_measurement_reflns_used 4199
_cell_measurement_temperature 100(2)
_cell_measurement_theta_max 32.767
_cell_measurement_theta_min 3.875
_cell_volume 2051.8(4)
_computing_cell_refinement 'SAINT (Bruker, 2008)'
_computing_data_collection 'SMART (Bruker, 2008)'
_computing_data_reduction 'SAINT (Bruker, 2008)'
_computing_molecular_graphics 'ATOMS (Dowty, 2006)'
_computing_publication_material 'publCIF (Westrip, 2010)'
_computing_structure_refinement 'SHELXL97 (Sheldrick, 2008)'
_computing_structure_solution 'SHELXS97 (Sheldrick, 2008)'
_diffrn_ambient_temperature 100(2)
_diffrn_measured_fraction_theta_full 0.972
_diffrn_measured_fraction_theta_max 0.972
_diffrn_measurement_device_type 'Bruker SMART CCD'
_diffrn_measurement_method '\w scan'
_diffrn_radiation_monochromator graphite
_diffrn_radiation_source 'fine-focus sealed tube'
_diffrn_radiation_type MoK\a
_diffrn_radiation_wavelength 0.71073
_diffrn_reflns_av_R_equivalents 0.0323
_diffrn_reflns_av_sigmaI/netI 0.0357
_diffrn_reflns_limit_h_max 9
_diffrn_reflns_limit_h_min -10
_diffrn_reflns_limit_k_max 12
_diffrn_reflns_limit_k_min -12
_diffrn_reflns_limit_l_max 53
_diffrn_reflns_limit_l_min -53
_diffrn_reflns_number 8363
_diffrn_reflns_theta_full 32.80
_diffrn_reflns_theta_max 32.80
_diffrn_reflns_theta_min 2.31
_diffrn_standards_number 0
_exptl_absorpt_coefficient_mu 7.426
_exptl_absorpt_correction_T_max 0.584
_exptl_absorpt_correction_T_min 0.488
_exptl_absorpt_correction_type multi-scan
_exptl_absorpt_process_details '(<i>SADABS</i>; Bruker, 2008)'
_exptl_crystal_colour colourless
_exptl_crystal_density_diffrn 2.797
_exptl_crystal_density_method 'not measured'
_exptl_crystal_description fragment
_exptl_crystal_F_000 1648
_exptl_crystal_size_max 0.20
_exptl_crystal_size_mid 0.15
_exptl_crystal_size_min 0.10
_refine_diff_density_max 0.909
_refine_diff_density_min -0.367
_refine_ls_abs_structure_details 'Flack (1983), 823 Friedel pairs'
_refine_ls_abs_structure_Flack 0.025(8)
_refine_ls_extinction_method none
_refine_ls_goodness_of_fit_ref 0.994
_refine_ls_hydrogen_treatment constr
_refine_ls_matrix_type full
_refine_ls_number_parameters 89
_refine_ls_number_reflns 1824
_refine_ls_number_restraints 4
_refine_ls_restrained_S_all 0.993
_refine_ls_R_factor_all 0.0210
_refine_ls_R_factor_gt 0.0189
_refine_ls_shift/su_max 0.000
_refine_ls_shift/su_mean 0.000
_refine_ls_structure_factor_coef Fsqd
_refine_ls_weighting_details 'calc w=1/[\s^2^(Fo^2^)+(0.0148P)^2^] where P=(Fo^2^+2Fc^2^)/3'
_refine_ls_weighting_scheme calc
_refine_ls_wR_factor_gt 0.0415
_refine_ls_wR_factor_ref 0.0420
_reflns_number_gt 1723
_reflns_number_total 1824
_reflns_threshold_expression I>2\s(I)
_cod_data_source_file hb0010sup1.cf
_cod_data_source_block 1.5-hydrate
_cod_original_formula_sum 'H3 Na2 O5.50 Se'
_cod_database_code 2239796
_cod_database_fobs_code 2239796

loop_
_symmetry_equiv_pos_as_xyz
'x, y, z'
'x, -y, -z'
'x+1/4, -y+1/4, z+1/4'
'x+1/4, y+1/4, -z+1/4'
'x, y+1/2, z+1/2'
'x, -y+1/2, -z+1/2'
'x+1/4, -y+3/4, z+3/4'
'x+1/4, y+3/4, -z+3/4'
'x+1/2, y, z+1/2'
'x+1/2, -y, -z+1/2'
'x+3/4, -y+1/4, z+3/4'
'x+3/4, y+1/4, -z+3/4'
'x+1/2, y+1/2, z'
'x+1/2, -y+1/2, -z'
'x+3/4, -y+3/4, z+1/4'
'x+3/4, y+3/4, -z+1/4'

loop_
_atom_site_type_symbol
_atom_site_label
_atom_site_fract_x
_atom_site_fract_y
_atom_site_fract_z
_atom_site_U_iso_or_equiv
_atom_site_adp_type
_atom_site_calc_flag
_atom_site_refinement_flags
_atom_site_occupancy
_atom_site_symmetry_multiplicity
Se Se1 0.45783(6) 0.26019(2) 0.188204(5) 0.00624(5) Uani d . 1 1
Na Na1 0.94725(16) 0.40728(9) 0.15499(2) 0.01065(16) Uani d . 1 1
Na Na2 0.14581(15) 0.04335(11) 0.24656(3) 0.01009(18) Uani d . 1 1
O O1 0.6662(2) 0.35383(19) 0.19642(4) 0.0091(3) Uani d . 1 1
O O2 0.4372(3) 0.11507(17) 0.21780(4) 0.0097(3) Uani d . 1 1
O O3 0.4561(3) 0.18930(16) 0.14509(4) 0.0096(3) Uani d . 1 1
O O4 0.2752(2) 0.38446(19) 0.19358(5) 0.0095(3) Uani d . 1 1
O OW5 0.9382(3) 0.13500(18) 0.14734(4) 0.0119(3) Uani d D 1 1
O OW6 0.9204(3) 0.2500 0.2500 0.0122(5) Uani d SD 1 2
H H1 0.898(5) 0.076(3) 0.1639(7) 0.033(6) Uiso d D 1 1
H H2 1.026(4) 0.088(4) 0.1364(8) 0.033(6) Uiso d D 1 1
H H3 0.844(4) 0.232(4) 0.2676(7) 0.033(6) Uiso d D 1 1

loop_
_atom_site_aniso_label
_atom_site_aniso_U_11
_atom_site_aniso_U_22
_atom_site_aniso_U_33
_atom_site_aniso_U_12
_atom_site_aniso_U_13
_atom_site_aniso_U_23
Se1 0.00707(8) 0.00585(8) 0.00581(7) -0.00002(8) 0.00015(9) -0.00019(7)
Na1 0.0128(4) 0.0089(4) 0.0103(4) -0.0009(4) 0.0007(4) 0.0004(3)
Na2 0.0106(4) 0.0103(4) 0.0094(4) -0.0018(3) 0.0014(3) -0.0007(3)
O1 0.0081(8) 0.0091(7) 0.0100(7) -0.0028(6) 0.0001(6) -0.0007(6)
O2 0.0106(8) 0.0081(6) 0.0106(6) -0.0013(6) -0.0004(6) 0.0046(5)
O3 0.0128(7) 0.0093(6) 0.0068(6) -0.0010(8) -0.0005(7) -0.0033(5)
O4 0.0101(7) 0.0093(7) 0.0091(7) 0.0035(6) 0.0010(6) -0.0011(6)
OW5 0.0131(9) 0.0096(7) 0.0129(7) 0.0004(7) 0.0036(7) 0.0014(5)
OW6 0.0112(15) 0.0156(11) 0.0097(9) 0.000 0.000 0.0036(8)

loop_
_atom_type_symbol
_atom_type_description
_atom_type_scat_dispersion_real
_atom_type_scat_dispersion_imag
_atom_type_scat_source
O O 0.0106 0.0060 'International Tables Vol C Tables 4.2.6.8 and 6.1.1.4'
H H 0.0000 0.0000 'International Tables Vol C Tables 4.2.6.8 and 6.1.1.4'
Na Na 0.0362 0.0249 'International Tables Vol C Tables 4.2.6.8 and 6.1.1.4'
Se Se -0.0929 2.2259 'International Tables Vol C Tables 4.2.6.8 and 6.1.1.4'

loop_
_geom_angle_atom_site_label_1
_geom_angle_atom_site_label_2
_geom_angle_atom_site_label_3
_geom_angle_site_symmetry_1
_geom_angle_site_symmetry_3
_geom_angle
O2 Se1 O3 . . 107.70(7)
O2 Se1 O4 . . 111.23(9)
O3 Se1 O4 . . 110.19(9)
O2 Se1 O1 . . 109.66(8)
O3 Se1 O1 . . 110.61(9)
O4 Se1 O1 . . 107.47(8)
OW5 Na1 O3 . 4 90.74(6)
OW5 Na1 O1 . . 81.96(6)
O3 Na1 O1 4 . 86.18(7)
OW5 Na1 O3 . 13 165.30(6)
O3 Na1 O3 4 13 78.45(5)
O1 Na1 O3 . 13 106.93(7)
OW5 Na1 OW5 . 4 81.63(6)
O3 Na1 OW5 4 4 84.75(6)
O1 Na1 OW5 . 4 161.11(7)
O3 Na1 OW5 13 4 87.43(6)
OW5 Na1 O4 . 1_655 90.36(7)
O3 Na1 O4 4 1_655 164.16(7)
O1 Na1 O4 . 1_655 109.61(5)
O3 Na1 O4 13 1_655 97.35(7)
OW5 Na1 O4 4 1_655 79.79(6)
OW5 Na1 O2 . 13 135.50(6)
O3 Na1 O2 4 13 118.59(6)
O1 Na1 O2 . 13 68.66(5)
O3 Na1 O2 13 13 59.17(5)
OW5 Na1 O2 4 13 130.17(6)
O4 Na1 O2 1_655 13 70.31(5)
O2 Na2 O2 . 10_455 155.95(7)
O2 Na2 OW6 . 1_455 111.92(6)
O2 Na2 OW6 10_455 1_455 91.48(6)
O2 Na2 O4 . 6 90.30(7)
O2 Na2 O4 10_455 6 84.15(6)
OW6 Na2 O4 1_455 6 89.63(6)
O2 Na2 O1 . 13_445 79.12(6)
O2 Na2 O1 10_455 13_445 91.76(6)
OW6 Na2 O1 1_455 13_445 126.16(6)
O4 Na2 O1 6 13_445 144.12(7)
Se1 O1 Na2 . 13 114.37(8)
Se1 O1 Na1 . . 130.73(9)
Na2 O1 Na1 13 . 110.74(7)
Se1 O2 Na2 . . 124.06(9)
Se1 O2 Na2 . 10 137.82(10)
Na2 O2 Na2 . 10 97.03(5)
Se1 O2 Na1 . 13_445 89.17(6)
Na2 O2 Na1 . 13_445 101.13(6)
Na2 O2 Na1 10 13_445 91.96(6)
Se1 O3 Na1 . 16_445 135.64(11)
Se1 O3 Na1 . 13_445 103.80(7)
Na1 O3 Na1 16_445 13_445 90.39(6)
Se1 O4 Na2 . 6 123.44(9)
Se1 O4 Na1 . 1_455 128.80(9)
Na2 O4 Na1 6 1_455 97.50(6)
Na1 OW5 Na1 . 16_445 91.42(7)
Na1 OW5 H1 . . 123(2)
Na1 OW5 H1 16_445 . 111(2)
Na1 OW5 H2 . . 122(3)
Na1 OW5 H2 16_445 . 100(2)
H1 OW5 H2 . . 106(3)
Na2 OW6 Na2 6_655 1_655 99.15(10)
Na2 OW6 H3 6_655 . 121(3)
Na2 OW6 H3 1_655 . 108(3)

loop_
_geom_bond_atom_site_label_1
_geom_bond_atom_site_label_2
_geom_bond_site_symmetry_2
_geom_bond_distance
_geom_bond_publ_flag
Na1 OW5 . 2.3660(18) y
Na1 O3 4 2.4157(19) y
Na1 O1 . 2.4379(18) y
Na1 O3 13 2.4594(16) y
Na1 OW5 4 2.465(2) y
Na1 O4 1_655 2.6057(19) y
Na1 O2 13 2.8475(17) y
Na2 O2 . 2.298(2) y
Na2 O2 10_455 2.3301(18) y
Na2 OW6 1_455 2.3480(18) y
Na2 O4 6 2.3651(19) y
Na2 O1 13_445 2.4103(18) y
Se1 O2 . 1.6350(14) y
Se1 O3 . 1.6367(14) y
Se1 O4 . 1.6451(16) y
Se1 O1 . 1.6481(15) y

loop_
_geom_hbond_atom_site_label_D
_geom_hbond_atom_site_label_H
_geom_hbond_atom_site_label_A
_geom_hbond_site_symmetry_A
_geom_hbond_distance_DH
_geom_hbond_distance_HA
_geom_hbond_distance_DA
_geom_hbond_angle_DHA
OW5 H1 O4 13_545 0.8199(10) 2.125(9) 2.922(2) 164(3)
OW5 H2 O3 16_545 0.8200(10) 2.082(7) 2.891(2) 169(3)
OW6 H3 O1 6 0.8201(10) 1.898(8) 2.703(2) 167(4)
